data_7201566
loop_
_publ_author_name
'Wang, Jun-Jie'
'Liu, Chun-Sen'
'Hu, Tong-Liang'
'Chang, Ze'
'Li, Cai-Yun'
'Yan, Li-Fen'
'Chen, Pei-Quan'
'Bu, Xian-He'
'Wu, Qiang'
'Zhao, Li-Juan'
'Wang, Zhe'
'Zhang, Xin-Zheng'

_publ_section_title
;
 Zinc(ii) coordination architectures with two bulky anthracene-based
 carboxylic ligands: crystal structures and luminescent properties
;
_journal_issue 6
_journal_name_full CrystEngComm
_journal_page_first 681
_journal_paper_doi 10.1039/b710209g
_journal_volume 10
_journal_year 2008
_chemical_formula_sum 'C30 H24 O7 Zn'
_chemical_formula_weight 561.86
_chemical_name_systematic
;
?
;
_space_group_IT_number 14
_symmetry_cell_setting monoclinic
_symmetry_space_group_name_Hall '-P 2ybc'
_symmetry_space_group_name_H-M 'P 1 21/c 1'
_atom_sites_solution_hydrogens geom
_atom_sites_solution_primary direct
_atom_sites_solution_secondary difmap
_audit_creation_method SHELXL-97
_cell_angle_alpha 90.00
_cell_angle_beta 95.7870(10)
_cell_angle_gamma 90.00
_cell_formula_units_Z 4
_cell_length_a 13.9951(2)
_cell_length_b 7.70390(10)
_cell_length_c 23.5124(3)
_cell_measurement_reflns_used 6013
_cell_measurement_temperature 273(2)
_cell_measurement_theta_max 25.74
_cell_measurement_theta_min 2.93
_cell_volume 2522.11(6)
_computing_cell_refinement 'Bruker SMART'
_computing_data_collection 'Bruker SMART'
_computing_data_reduction 'Bruker SAINT'
_computing_molecular_graphics 'Bruker SHELXTL'
_computing_publication_material 'Bruker SHELXTL'
_computing_structure_refinement 'SHELXL-97 (Sheldrick, 1997)'
_computing_structure_solution 'SHELXS-97 (Sheldrick, 1990)'
_diffrn_ambient_temperature 273(2)
_diffrn_measured_fraction_theta_full 0.990
_diffrn_measured_fraction_theta_max 0.990
_diffrn_measurement_device_type 'CCD area detector'
_diffrn_measurement_method 'phi and omega scans'
_diffrn_radiation_monochromator graphite
_diffrn_radiation_source 'fine-focus sealed tube'
_diffrn_radiation_type MoK\a
_diffrn_radiation_wavelength 0.71073
_diffrn_reflns_av_R_equivalents 0.0322
_diffrn_reflns_av_sigmaI/netI 0.0378
_diffrn_reflns_limit_h_max 18
_diffrn_reflns_limit_h_min -18
_diffrn_reflns_limit_k_max 10
_diffrn_reflns_limit_k_min -10
_diffrn_reflns_limit_l_max 31
_diffrn_reflns_limit_l_min -31
_diffrn_reflns_number 25201
_diffrn_reflns_theta_full 28.29
_diffrn_reflns_theta_max 28.29
_diffrn_reflns_theta_min 1.74
_diffrn_standards_decay_% 0
_diffrn_standards_interval_count 0
_diffrn_standards_interval_time 0
_diffrn_standards_number 0
_exptl_absorpt_coefficient_mu 1.023
_exptl_absorpt_correction_T_max 0.8617
_exptl_absorpt_correction_T_min 0.8216
_exptl_absorpt_correction_type multi-scan
_exptl_absorpt_process_details sadabs
_exptl_crystal_colour yellow
_exptl_crystal_density_diffrn 1.480
_exptl_crystal_density_meas ?
_exptl_crystal_density_method .
_exptl_crystal_description block
_exptl_crystal_F_000 1160
_exptl_crystal_size_max 0.20
_exptl_crystal_size_mid 0.17
_exptl_crystal_size_min 0.15
_refine_diff_density_max 0.291
_refine_diff_density_min -0.334
_refine_diff_density_rms 0.050
_refine_ls_extinction_method none
_refine_ls_goodness_of_fit_ref 1.082
_refine_ls_hydrogen_treatment mixed
_refine_ls_matrix_type full
_refine_ls_number_parameters 367
_refine_ls_number_reflns 6218
_refine_ls_number_restraints 0
_refine_ls_restrained_S_all 1.082
_refine_ls_R_factor_all 0.0523
_refine_ls_R_factor_gt 0.0317
_refine_ls_shift/su_max 0.002
_refine_ls_shift/su_mean 0.000
_refine_ls_structure_factor_coef Fsqd
_refine_ls_weighting_details 'calc w=1/[\s^2^(Fo^2^)+(0.0416P)^2^+0.0000P] where P=(Fo^2^+2Fc^2^)/3'
_refine_ls_weighting_scheme calc
_refine_ls_wR_factor_gt 0.0776
_refine_ls_wR_factor_ref 0.0828
_reflns_number_gt 4554
_reflns_number_total 6218
_reflns_threshold_expression i>2sigma(I)
_cod_data_source_file b710209g.txt
_cod_data_source_block 1
_cod_depositor_comments
;
The following automatic conversions were performed:
'_symmetry_cell_setting' value 'Monoclinic' changed to 'monoclinic'
according to '/home/saulius/struct/CIF-dictionaries/cif_core.dic'
dictionary named 'cif_core.dic' version 2.4.1 from 2010-06-29.

Automatic conversion script
Id: cif_fix_enum 1527 2010-12-29 10:47:43Z saulius 
;
_cod_original_sg_symbol_H-M P2(1)/c
_cod_database_code 7201566

loop_
_symmetry_equiv_pos_as_xyz
'x, y, z'
'-x, y+1/2, -z+1/2'
'-x, -y, -z'
'x, -y-1/2, z-1/2'

loop_
_atom_site_label
_atom_site_type_symbol
_atom_site_fract_x
_atom_site_fract_y
_atom_site_fract_z
_atom_site_U_iso_or_equiv
_atom_site_adp_type
_atom_site_occupancy
_atom_site_symmetry_multiplicity
_atom_site_calc_flag
_atom_site_refinement_flags
_atom_site_disorder_assembly
_atom_site_disorder_group
Zn1 Zn 0.509836(13) 0.95109(3) 0.779157(8) 0.02995(7) Uani 1 1 d . . .
C1 C 0.47521(11) 0.5904(2) 0.82272(7) 0.0275(4) Uani 1 1 d . . .
C2 C 0.48458(12) 0.6457(2) 0.88393(7) 0.0300(4) Uani 1 1 d . . .
C3 C 0.40783(13) 0.7388(2) 0.90432(8) 0.0364(4) Uani 1 1 d . . .
C4 C 0.32055(13) 0.7739(3) 0.87042(9) 0.0435(5) Uani 1 1 d . . .
H4A H 0.3123 0.7350 0.8328 0.052 Uiso 1 1 calc R . .
C5 C 0.24855(16) 0.8636(3) 0.89194(11) 0.0629(6) Uani 1 1 d . . .
H5A H 0.1918 0.8860 0.8691 0.075 Uiso 1 1 calc R . .
C6 C 0.2602(2) 0.9225(3) 0.94891(13) 0.0765(8) Uani 1 1 d . . .
H6A H 0.2110 0.9852 0.9631 0.092 Uiso 1 1 calc R . .
C7 C 0.3402(2) 0.8903(3) 0.98300(11) 0.0669(7) Uani 1 1 d . . .
H7A H 0.3456 0.9298 1.0206 0.080 Uiso 1 1 calc R . .
C8 C 0.41809(16) 0.7958(3) 0.96271(9) 0.0478(5) Uani 1 1 d . . .
C9 C 0.50114(17) 0.7586(3) 0.99707(9) 0.0537(6) Uani 1 1 d . . .
H9A H 0.5073 0.7975 1.0347 0.064 Uiso 1 1 calc R . .
C10 C 0.57587(15) 0.6652(3) 0.97756(8) 0.0457(5) Uani 1 1 d . . .
C11 C 0.66067(19) 0.6237(3) 1.01381(9) 0.0623(6) Uani 1 1 d . . .
H11A H 0.6662 0.6604 1.0517 0.075 Uiso 1 1 calc R . .
C12 C 0.7320(2) 0.5338(4) 0.99476(11) 0.0709(8) Uani 1 1 d . . .
H12A H 0.7859 0.5064 1.0196 0.085 Uiso 1 1 calc R . .
C13 C 0.72667(17) 0.4795(3) 0.93700(11) 0.0633(6) Uani 1 1 d . . .
H13A H 0.7778 0.4192 0.9240 0.076 Uiso 1 1 calc R . .
C14 C 0.64758(15) 0.5146(3) 0.90042(9) 0.0454(5) Uani 1 1 d . . .
H14A H 0.6451 0.4779 0.8626 0.054 Uiso 1 1 calc R . .
C15 C 0.56840(13) 0.6068(2) 0.91925(7) 0.0350(4) Uani 1 1 d . . .
C16 C 0.72560(12) 0.9362(2) 0.81341(8) 0.0350(4) Uani 1 1 d . . .
C17 C 0.82074(11) 0.8453(2) 0.80984(8) 0.0337(4) Uani 1 1 d . . .
C18 C 0.84976(12) 0.8005(2) 0.75624(8) 0.0347(4) Uani 1 1 d . . .
C19 C 0.79561(14) 0.8432(3) 0.70310(8) 0.0445(5) Uani 1 1 d . . .
H19A H 0.7370 0.8998 0.7033 0.053 Uiso 1 1 calc R . .
C20 C 0.82861(16) 0.8022(3) 0.65283(9) 0.0580(6) Uani 1 1 d . . .
H20A H 0.7922 0.8318 0.6189 0.070 Uiso 1 1 calc R . .
C21 C 0.91708(16) 0.7156(3) 0.65035(9) 0.0580(6) Uani 1 1 d . . .
H21A H 0.9384 0.6894 0.6151 0.070 Uiso 1 1 calc R . .
C22 C 0.97056(15) 0.6709(3) 0.69902(9) 0.0487(5) Uani 1 1 d . . .
H22A H 1.0282 0.6119 0.6972 0.058 Uiso 1 1 calc R . .
C23 C 0.93963(12) 0.7132(2) 0.75321(8) 0.0373(4) Uani 1 1 d . . .
C24 C 0.99509(13) 0.6711(3) 0.80376(8) 0.0438(5) Uani 1 1 d . . .
H24A H 1.0522 0.6107 0.8019 0.053 Uiso 1 1 calc R . .
C25 C 0.96784(12) 0.7165(3) 0.85689(8) 0.0392(4) Uani 1 1 d . . .
C26 C 1.02657(15) 0.6742(3) 0.90827(9) 0.0549(6) Uani 1 1 d . . .
H26A H 1.0827 0.6111 0.9061 0.066 Uiso 1 1 calc R . .
C27 C 1.00237(16) 0.7237(3) 0.95940(9) 0.0660(7) Uani 1 1 d . . .
H27A H 1.0418 0.6960 0.9924 0.079 Uiso 1 1 calc R . .
C28 C 0.91723(17) 0.8175(4) 0.96318(9) 0.0691(7) Uani 1 1 d . . .
H28A H 0.9016 0.8535 0.9988 0.083 Uiso 1 1 calc R . .
C29 C 0.85752(14) 0.8567(3) 0.91615(9) 0.0532(6) Uani 1 1 d . . .
H29A H 0.8007 0.9161 0.9201 0.064 Uiso 1 1 calc R . .
C30 C 0.88018(12) 0.8086(2) 0.86054(7) 0.0356(4) Uani 1 1 d . . .
O1 O 0.47908(9) 0.43286(15) 0.80984(5) 0.0352(3) Uani 1 1 d . . .
O1WA O 0.21057(17) 0.8537(3) 0.72895(13) 0.0930(8) Uani 1 1 d . . .
O2 O 0.46366(8) 0.70274(14) 0.78301(5) 0.0305(3) Uani 1 1 d . . .
O3 O 0.72500(10) 1.08138(18) 0.83654(7) 0.0549(4) Uani 1 1 d . . .
O4 O 0.65085(8) 0.85561(16) 0.79295(5) 0.0377(3) Uani 1 1 d . . .
O5 O 0.37091(10) 1.0440(2) 0.76593(7) 0.0444(4) Uani 1 1 d . . .
H5B H 0.3622(16) 1.134(3) 0.7504(10) 0.064(8) Uiso 1 1 d . . .
H5C H 0.3296(19) 0.984(3) 0.7564(11) 0.064(9) Uiso 1 1 d . . .
O6 O 0.53654(13) 1.1041(2) 0.84882(6) 0.0406(3) Uani 1 1 d . . .
H6B H 0.5145(16) 1.185(3) 0.8477(9) 0.049(8) Uiso 1 1 d . . .
H6C H 0.5937(17) 1.111(3) 0.8521(10) 0.057(8) Uiso 1 1 d . . .
H1WA H 0.170(3) 0.886(5) 0.7155(17) 0.126(18) Uiso 1 1 d . . .
H2WA H 0.219(2) 0.768(5) 0.7056(14) 0.117(14) Uiso 1 1 d . . .

loop_
_atom_site_aniso_label
_atom_site_aniso_U_11
_atom_site_aniso_U_22
_atom_site_aniso_U_33
_atom_site_aniso_U_23
_atom_site_aniso_U_13
_atom_site_aniso_U_12
Zn1 0.02989(11) 0.02711(12) 0.03251(12) 0.00104(8) 0.00138(8) 0.00317(8)
C1 0.0213(8) 0.0282(9) 0.0328(9) 0.0003(7) 0.0016(6) 0.0009(7)
C2 0.0386(9) 0.0209(9) 0.0307(8) -0.0002(7) 0.0046(7) -0.0038(7)
C3 0.0456(10) 0.0256(9) 0.0399(10) -0.0011(8) 0.0144(8) -0.0036(8)
C4 0.0412(10) 0.0371(11) 0.0542(12) 0.0015(9) 0.0151(9) 0.0037(9)
C5 0.0517(13) 0.0557(15) 0.0849(17) 0.0049(13) 0.0248(12) 0.0138(11)
C6 0.0771(19) 0.0624(18) 0.097(2) -0.0116(15) 0.0458(17) 0.0182(14)
C7 0.0889(19) 0.0530(14) 0.0654(15) -0.0192(12) 0.0403(15) -0.0030(14)
C8 0.0658(14) 0.0356(11) 0.0449(12) -0.0072(9) 0.0209(10) -0.0064(10)
C9 0.0773(16) 0.0499(13) 0.0349(11) -0.0094(9) 0.0110(11) -0.0133(12)
C10 0.0597(13) 0.0425(12) 0.0332(10) 0.0032(9) -0.0037(9) -0.0140(10)
C11 0.0745(17) 0.0658(16) 0.0421(12) 0.0064(11) -0.0157(12) -0.0184(14)
C12 0.0677(17) 0.0751(19) 0.0622(16) 0.0142(13) -0.0314(13) -0.0038(14)
C13 0.0480(13) 0.0701(17) 0.0685(16) 0.0074(13) -0.0111(12) 0.0065(11)
C14 0.0449(11) 0.0463(12) 0.0428(11) 0.0029(9) -0.0061(9) 0.0013(9)
C15 0.0406(10) 0.0307(9) 0.0327(9) 0.0034(7) -0.0018(8) -0.0059(8)
C16 0.0295(9) 0.0309(10) 0.0429(10) 0.0010(8) -0.0043(7) 0.0006(8)
C17 0.0245(8) 0.0283(10) 0.0474(10) 0.0002(8) 0.0001(7) -0.0028(7)
C18 0.0293(9) 0.0311(10) 0.0426(10) 0.0019(8) -0.0020(8) -0.0061(7)
C19 0.0354(10) 0.0483(13) 0.0478(12) 0.0082(9) -0.0056(8) -0.0053(9)
C20 0.0552(13) 0.0742(17) 0.0414(12) 0.0063(11) -0.0103(10) -0.0156(12)
C21 0.0609(14) 0.0706(17) 0.0428(12) -0.0081(11) 0.0072(11) -0.0122(12)
C22 0.0464(11) 0.0519(13) 0.0485(12) -0.0085(10) 0.0086(9) -0.0038(10)
C23 0.0351(10) 0.0355(11) 0.0415(10) -0.0012(8) 0.0046(8) -0.0017(8)
C24 0.0313(9) 0.0482(12) 0.0514(12) -0.0001(9) 0.0021(8) 0.0112(9)
C25 0.0311(9) 0.0427(11) 0.0428(11) 0.0022(8) -0.0011(8) 0.0051(8)
C26 0.0415(11) 0.0700(16) 0.0511(13) 0.0044(11) -0.0053(10) 0.0168(11)
C27 0.0577(14) 0.094(2) 0.0437(13) 0.0068(12) -0.0080(11) 0.0189(13)
C28 0.0629(15) 0.105(2) 0.0388(12) -0.0065(12) 0.0028(11) 0.0193(14)
C29 0.0397(11) 0.0708(16) 0.0490(12) -0.0059(11) 0.0045(9) 0.0120(11)
C30 0.0288(9) 0.0375(11) 0.0396(10) 0.0011(8) 0.0000(7) 0.0004(8)
O1 0.0436(7) 0.0246(7) 0.0371(7) -0.0030(5) 0.0032(5) 0.0009(5)
O1WA 0.0542(12) 0.0662(14) 0.155(2) -0.0269(15) -0.0100(14) -0.0018(11)
O2 0.0308(6) 0.0283(7) 0.0322(6) 0.0047(5) 0.0020(5) -0.0008(5)
O3 0.0381(8) 0.0341(8) 0.0897(11) -0.0181(7) -0.0070(7) 0.0027(6)
O4 0.0252(6) 0.0323(7) 0.0542(8) -0.0074(6) -0.0026(5) 0.0024(5)
O5 0.0310(7) 0.0337(8) 0.0686(10) 0.0154(8) 0.0060(7) 0.0023(7)
O6 0.0461(10) 0.0335(8) 0.0413(8) -0.0021(6) -0.0005(7) 0.0088(7)

loop_
_atom_type_symbol
_atom_type_description
_atom_type_scat_dispersion_real
_atom_type_scat_dispersion_imag
_atom_type_scat_source
C C 0.0033 0.0016 'International Tables Vol C Tables 4.2.6.8 and 6.1.1.4'
H H 0.0000 0.0000 'International Tables Vol C Tables 4.2.6.8 and 6.1.1.4'
O O 0.0106 0.0060 'International Tables Vol C Tables 4.2.6.8 and 6.1.1.4'
Zn Zn 0.2839 1.4301 'International Tables Vol C Tables 4.2.6.8 and 6.1.1.4'

loop_
_geom_angle_atom_site_label_1
_geom_angle_atom_site_label_2
_geom_angle_atom_site_label_3
_geom_angle
_geom_angle_site_symmetry_1
_geom_angle_site_symmetry_3
_geom_angle_publ_flag
O6 Zn1 O2 123.27(5) . . ?
O6 Zn1 O5 90.81(7) . . ?
O2 Zn1 O5 91.96(6) . . ?
O6 Zn1 O4 89.15(6) . . ?
O2 Zn1 O4 87.79(5) . . ?
O5 Zn1 O4 179.67(6) . . ?
O6 Zn1 O1 144.37(6) . 2_656 ?
O2 Zn1 O1 92.12(4) . 2_656 ?
O5 Zn1 O1 92.05(6) . 2_656 ?
O4 Zn1 O1 88.17(5) . 2_656 ?
O6 Zn1 O2 89.72(5) . 2_656 ?
O2 Zn1 O2 146.42(2) . 2_656 ?
O5 Zn1 O2 80.49(5) . 2_656 ?
O4 Zn1 O2 99.83(4) . 2_656 ?
O1 Zn1 O2 55.88(4) 2_656 2_656 ?
O1 C1 O2 119.14(15) . . ?
O1 C1 C2 120.47(15) . . ?
O2 C1 C2 120.39(15) . . ?
C15 C2 C3 121.81(16) . . ?
C15 C2 C1 119.82(15) . . ?
C3 C2 C1 118.36(15) . . ?
C2 C3 C4 123.20(16) . . ?
C2 C3 C8 118.25(17) . . ?
C4 C3 C8 118.53(17) . . ?
C5 C4 C3 121.1(2) . . ?
C5 C4 H4A 119.4 . . ?
C3 C4 H4A 119.4 . . ?
C4 C5 C6 119.9(2) . . ?
C4 C5 H5A 120.1 . . ?
C6 C5 H5A 120.1 . . ?
C7 C6 C5 121.4(2) . . ?
C7 C6 H6A 119.3 . . ?
C5 C6 H6A 119.3 . . ?
C6 C7 C8 121.1(2) . . ?
C6 C7 H7A 119.5 . . ?
C8 C7 H7A 119.5 . . ?
C9 C8 C7 122.4(2) . . ?
C9 C8 C3 119.63(18) . . ?
C7 C8 C3 117.9(2) . . ?
C8 C9 C10 122.33(18) . . ?
C8 C9 H9A 118.8 . . ?
C10 C9 H9A 118.8 . . ?
C9 C10 C11 121.9(2) . . ?
C9 C10 C15 119.61(19) . . ?
C11 C10 C15 118.4(2) . . ?
C12 C11 C10 121.6(2) . . ?
C12 C11 H11A 119.2 . . ?
C10 C11 H11A 119.2 . . ?
C11 C12 C13 120.6(2) . . ?
C11 C12 H12A 119.7 . . ?
C13 C12 H12A 119.7 . . ?
C14 C13 C12 120.6(2) . . ?
C14 C13 H13A 119.7 . . ?
C12 C13 H13A 119.7 . . ?
C13 C14 C15 120.8(2) . . ?
C13 C14 H14A 119.6 . . ?
C15 C14 H14A 119.6 . . ?
C2 C15 C14 123.67(16) . . ?
C2 C15 C10 118.36(17) . . ?
C14 C15 C10 117.97(17) . . ?
O3 C16 O4 124.34(16) . . ?
O3 C16 C17 118.99(15) . . ?
O4 C16 C17 116.66(15) . . ?
C18 C17 C30 120.59(16) . . ?
C18 C17 C16 119.90(16) . . ?
C30 C17 C16 119.51(16) . . ?
C17 C18 C19 123.38(17) . . ?
C17 C18 C23 119.59(16) . . ?
C19 C18 C23 116.99(17) . . ?
C20 C19 C18 120.8(2) . . ?
C20 C19 H19A 119.6 . . ?
C18 C19 H19A 119.6 . . ?
C19 C20 C21 121.7(2) . . ?
C19 C20 H20A 119.2 . . ?
C21 C20 H20A 119.2 . . ?
C22 C21 C20 120.0(2) . . ?
C22 C21 H21A 120.0 . . ?
C20 C21 H21A 120.0 . . ?
C21 C22 C23 120.5(2) . . ?
C21 C22 H22A 119.7 . . ?
C23 C22 H22A 119.7 . . ?
C24 C23 C22 121.16(17) . . ?
C24 C23 C18 118.91(17) . . ?
C22 C23 C18 119.92(17) . . ?
C25 C24 C23 122.04(17) . . ?
C25 C24 H24A 119.0 . . ?
C23 C24 H24A 119.0 . . ?
C24 C25 C30 119.70(16) . . ?
C24 C25 C26 121.14(17) . . ?
C30 C25 C26 119.16(17) . . ?
C27 C26 C25 121.3(2) . . ?
C27 C26 H26A 119.4 . . ?
C25 C26 H26A 119.4 . . ?
C26 C27 C28 119.8(2) . . ?
C26 C27 H27A 120.1 . . ?
C28 C27 H27A 120.1 . . ?
C29 C28 C27 121.5(2) . . ?
C29 C28 H28A 119.3 . . ?
C27 C28 H28A 119.3 . . ?
C28 C29 C30 121.07(19) . . ?
C28 C29 H29A 119.5 . . ?
C30 C29 H29A 119.5 . . ?
C17 C30 C29 123.76(16) . . ?
C17 C30 C25 119.06(16) . . ?
C29 C30 C25 117.18(16) . . ?
C1 O1 Zn1 100.58(10) . 2_646 ?
H1WA O1WA H2WA 98(4) . . ?
C1 O2 Zn1 131.18(11) . . ?
C1 O2 Zn1 83.42(9) . 2_646 ?
Zn1 O2 Zn1 130.20(5) . 2_646 ?
C16 O4 Zn1 127.81(11) . . ?
Zn1 O5 H5B 118.3(17) . . ?
Zn1 O5 H5C 121(2) . . ?
H5B O5 H5C 109(3) . . ?
Zn1 O6 H6B 116.7(19) . . ?
Zn1 O6 H6C 102.6(17) . . ?
H6B O6 H6C 112(3) . . ?

loop_
_geom_bond_atom_site_label_1
_geom_bond_atom_site_label_2
_geom_bond_distance
_geom_bond_site_symmetry_2
_geom_bond_publ_flag
Zn1 O6 2.0222(15) . ?
Zn1 O2 2.0244(11) . ?
Zn1 O5 2.0657(14) . ?
Zn1 O4 2.1004(11) . ?
Zn1 O1 2.1186(12) 2_656 ?
Zn1 O2 2.4783(12) 2_656 ?
C1 O1 1.2537(19) . ?
C1 O2 1.2713(19) . ?
C1 C2 1.494(2) . ?
C2 C15 1.400(2) . ?
C2 C3 1.415(2) . ?
C3 C4 1.416(3) . ?
C3 C8 1.435(3) . ?
C4 C5 1.361(3) . ?
C4 H4A 0.9300 . ?
C5 C6 1.408(4) . ?
C5 H5A 0.9300 . ?
C6 C7 1.333(4) . ?
C6 H6A 0.9300 . ?
C7 C8 1.431(3) . ?
C7 H7A 0.9300 . ?
C8 C9 1.377(3) . ?
C9 C10 1.385(3) . ?
C9 H9A 0.9300 . ?
C10 C11 1.426(3) . ?
C10 C15 1.437(3) . ?
C11 C12 1.329(3) . ?
C11 H11A 0.9300 . ?
C12 C13 1.416(3) . ?
C12 H12A 0.9300 . ?
C13 C14 1.359(3) . ?
C13 H13A 0.9300 . ?
C14 C15 1.424(3) . ?
C14 H14A 0.9300 . ?
C16 O3 1.244(2) . ?
C16 O4 1.269(2) . ?
C16 C17 1.514(2) . ?
C17 C18 1.406(2) . ?
C17 C30 1.412(2) . ?
C18 C19 1.433(2) . ?
C18 C23 1.434(2) . ?
C19 C20 1.349(3) . ?
C19 H19A 0.9300 . ?
C20 C21 1.413(3) . ?
C20 H20A 0.9300 . ?
C21 C22 1.347(3) . ?
C21 H21A 0.9300 . ?
C22 C23 1.424(3) . ?
C22 H22A 0.9300 . ?
C23 C24 1.391(3) . ?
C24 C25 1.387(3) . ?
C24 H24A 0.9300 . ?
C25 C30 1.427(2) . ?
C25 C26 1.429(3) . ?
C26 C27 1.337(3) . ?
C26 H26A 0.9300 . ?
C27 C28 1.404(3) . ?
C27 H27A 0.9300 . ?
C28 C29 1.351(3) . ?
C28 H28A 0.9300 . ?
C29 C30 1.425(3) . ?
C29 H29A 0.9300 . ?
O1 Zn1 2.1186(12) 2_646 ?
O1WA H1WA 0.67(4) . ?
O1WA H2WA 0.87(3) . ?
O2 Zn1 2.4783(11) 2_646 ?
O5 H5B 0.79(3) . ?
O5 H5C 0.76(3) . ?
O6 H6B 0.69(2) . ?
O6 H6C 0.80(2) . ?

loop_
_geom_torsion_atom_site_label_1
_geom_torsion_atom_site_label_2
_geom_torsion_atom_site_label_3
_geom_torsion_atom_site_label_4
_geom_torsion
_geom_torsion_site_symmetry_1
_geom_torsion_site_symmetry_2
_geom_torsion_site_symmetry_3
_geom_torsion_site_symmetry_4
_geom_torsion_publ_flag
O1 C1 C2 C15 60.3(2) . . . . ?
O2 C1 C2 C15 -119.37(18) . . . . ?
O1 C1 C2 C3 -120.46(17) . . . . ?
O2 C1 C2 C3 59.9(2) . . . . ?
C15 C2 C3 C4 -177.24(17) . . . . ?
C1 C2 C3 C4 3.5(3) . . . . ?
C15 C2 C3 C8 0.9(3) . . . . ?
C1 C2 C3 C8 -178.35(16) . . . . ?
C2 C3 C4 C5 179.83(19) . . . . ?
C8 C3 C4 C5 1.7(3) . . . . ?
C3 C4 C5 C6 -0.3(3) . . . . ?
C4 C5 C6 C7 -1.0(4) . . . . ?
C5 C6 C7 C8 0.7(4) . . . . ?
C6 C7 C8 C9 -179.1(2) . . . . ?
C6 C7 C8 C3 0.8(3) . . . . ?
C2 C3 C8 C9 -0.2(3) . . . . ?
C4 C3 C8 C9 178.00(18) . . . . ?
C2 C3 C8 C7 179.85(18) . . . . ?
C4 C3 C8 C7 -1.9(3) . . . . ?
C7 C8 C9 C10 179.1(2) . . . . ?
C3 C8 C9 C10 -0.8(3) . . . . ?
C8 C9 C10 C11 -178.5(2) . . . . ?
C8 C9 C10 C15 1.1(3) . . . . ?
C9 C10 C11 C12 179.9(2) . . . . ?
C15 C10 C11 C12 0.3(3) . . . . ?
C10 C11 C12 C13 1.4(4) . . . . ?
C11 C12 C13 C14 -1.6(4) . . . . ?
C12 C13 C14 C15 0.1(4) . . . . ?
C3 C2 C15 C14 -179.55(17) . . . . ?
C1 C2 C15 C14 -0.3(3) . . . . ?
C3 C2 C15 C10 -0.6(3) . . . . ?
C1 C2 C15 C10 178.67(16) . . . . ?
C13 C14 C15 C2 -179.4(2) . . . . ?
C13 C14 C15 C10 1.6(3) . . . . ?
C9 C10 C15 C2 -0.5(3) . . . . ?
C11 C10 C15 C2 179.21(18) . . . . ?
C9 C10 C15 C14 178.60(18) . . . . ?
C11 C10 C15 C14 -1.7(3) . . . . ?
O3 C16 C17 C18 -120.7(2) . . . . ?
O4 C16 C17 C18 60.4(2) . . . . ?
O3 C16 C17 C30 58.5(2) . . . . ?
O4 C16 C17 C30 -120.43(19) . . . . ?
C30 C17 C18 C19 -176.19(17) . . . . ?
C16 C17 C18 C19 2.9(3) . . . . ?
C30 C17 C18 C23 1.4(3) . . . . ?
C16 C17 C18 C23 -179.51(16) . . . . ?
C17 C18 C19 C20 177.62(18) . . . . ?
C23 C18 C19 C20 0.0(3) . . . . ?
C18 C19 C20 C21 0.3(3) . . . . ?
C19 C20 C21 C22 0.4(4) . . . . ?
C20 C21 C22 C23 -1.2(4) . . . . ?
C21 C22 C23 C24 -178.6(2) . . . . ?
C21 C22 C23 C18 1.5(3) . . . . ?
C17 C18 C23 C24 1.5(3) . . . . ?
C19 C18 C23 C24 179.24(18) . . . . ?
C17 C18 C23 C22 -178.56(17) . . . . ?
C19 C18 C23 C22 -0.8(3) . . . . ?
C22 C23 C24 C25 177.73(18) . . . . ?
C18 C23 C24 C25 -2.4(3) . . . . ?
C23 C24 C25 C30 0.3(3) . . . . ?
C23 C24 C25 C26 -179.09(19) . . . . ?
C24 C25 C26 C27 177.3(2) . . . . ?
C30 C25 C26 C27 -2.0(4) . . . . ?
C25 C26 C27 C28 0.7(4) . . . . ?
C26 C27 C28 C29 1.3(4) . . . . ?
C27 C28 C29 C30 -1.9(4) . . . . ?
C18 C17 C30 C29 177.20(18) . . . . ?
C16 C17 C30 C29 -1.9(3) . . . . ?
C18 C17 C30 C25 -3.4(3) . . . . ?
C16 C17 C30 C25 177.44(16) . . . . ?
C28 C29 C30 C17 179.9(2) . . . . ?
C28 C29 C30 C25 0.5(3) . . . . ?
C24 C25 C30 C17 2.6(3) . . . . ?
C26 C25 C30 C17 -177.99(18) . . . . ?
C24 C25 C30 C29 -178.0(2) . . . . ?
C26 C25 C30 C29 1.4(3) . . . . ?
O2 C1 O1 Zn1 10.74(16) . . . 2_646 ?
C2 C1 O1 Zn1 -168.93(12) . . . 2_646 ?
O1 C1 O2 Zn1 -148.75(11) . . . . ?
C2 C1 O2 Zn1 30.9(2) . . . . ?
O1 C1 O2 Zn1 -9.07(13) . . . 2_646 ?
C2 C1 O2 Zn1 170.60(14) . . . 2_646 ?
O6 Zn1 O2 C1 -27.36(16) . . . . ?
O5 Zn1 O2 C1 -119.63(14) . . . . ?
O4 Zn1 O2 C1 60.16(14) . . . . ?
O1 Zn1 O2 C1 148.25(14) 2_656 . . . ?
O2 Zn1 O2 C1 164.69(13) 2_656 . . . ?
O6 Zn1 O2 Zn1 -150.05(8) . . . 2_646 ?
O5 Zn1 O2 Zn1 117.69(7) . . . 2_646 ?
O4 Zn1 O2 Zn1 -62.52(7) . . . 2_646 ?
O1 Zn1 O2 Zn1 25.57(7) 2_656 . . 2_646 ?
O2 Zn1 O2 Zn1 42.01(7) 2_656 . . 2_646 ?
O3 C16 O4 Zn1 10.8(3) . . . . ?
C17 C16 O4 Zn1 -170.36(11) . . . . ?
O6 Zn1 O4 C16 -33.17(15) . . . . ?
O2 Zn1 O4 C16 -156.51(15) . . . . ?
O5 Zn1 O4 C16 -116(16) . . . . ?
O1 Zn1 O4 C16 111.30(15) 2_656 . . . ?
O2 Zn1 O4 C16 56.40(15) 2_656 . . . ?
